data_7223662
loop_
_publ_author_name
'Pfeiffer, Constance R.'
'Feaster, Kyle A.'
'Dalgarno, Scott J.'
'Atwood, Jerry L.'

_publ_section_title
;
 Syntheses and characterization of aryl-substituted pyrogallol[4]arenes
 and resorcin[4]arenes
;
_journal_issue 2
_journal_name_full CrystEngComm
_journal_page_first 222
_journal_paper_doi 10.1039/C5CE01792K
_journal_volume 18
_journal_year 2016
_chemical_formula_moiety 'C64H64O12, 8(C2H6OS)'
_chemical_formula_sum 'C80 H112 O20 S8'
_chemical_formula_weight 1650.17
_space_group_IT_number 2
_symmetry_cell_setting triclinic
_symmetry_Int_Tables_number 2
_symmetry_space_group_name_Hall '-P 1'
_symmetry_space_group_name_H-M 'P -1'
_atom_sites_solution_hydrogens geom
_atom_sites_solution_primary direct
_atom_sites_solution_secondary difmap
_audit_creation_method SHELXL-97
_audit_update_record
;
2015-06-05 deposited with the CCDC.
2015-10-21 downloaded from the CCDC.
;
_cell_angle_alpha 88.6020(10)
_cell_angle_beta 85.7380(10)
_cell_angle_gamma 83.4630(10)
_cell_formula_units_Z 2
_cell_length_a 12.1080(12)
_cell_length_b 13.5922(13)
_cell_length_c 26.446(3)
_cell_measurement_reflns_used 4536
_cell_measurement_temperature 100(2)
_cell_measurement_theta_max 22.9
_cell_measurement_theta_min 2.2
_cell_volume 4311.5(8)
_computing_cell_refinement 'APEX2 (Bruker AXS, 2008)'
_computing_data_collection 'APEX2 (Bruker AXS, 2008)'
_computing_data_reduction 'APEX2 (Bruker AXS, 2008)'
_computing_molecular_graphics 'X-SEED, Barbour, 2001'
_computing_publication_material 'CIFTAB (Sheldrick, 2013)'
_computing_structure_refinement 'SHELXL-1997 (Sheldrick, 1997)'
_computing_structure_solution 'SHELXS-1997 (Sheldrick, 1997)'
_diffrn_ambient_temperature 100(2)
_diffrn_measured_fraction_theta_full 0.994
_diffrn_measured_fraction_theta_max 0.994
_diffrn_measurement_device_type 'Bruker APEXII CCD area detector'
_diffrn_measurement_method 'omega scans'
_diffrn_radiation_monochromator graphite
_diffrn_radiation_type MoK\a
_diffrn_radiation_wavelength 0.71073
_diffrn_reflns_av_R_equivalents 0.0660
_diffrn_reflns_av_sigmaI/netI 0.0898
_diffrn_reflns_limit_h_max 15
_diffrn_reflns_limit_h_min -15
_diffrn_reflns_limit_k_max 16
_diffrn_reflns_limit_k_min -16
_diffrn_reflns_limit_l_max 32
_diffrn_reflns_limit_l_min -32
_diffrn_reflns_number 46714
_diffrn_reflns_theta_full 26.19
_diffrn_reflns_theta_max 26.19
_diffrn_reflns_theta_min 0.77
_diffrn_source 'fine-focus sealed tube'
_diffrn_standards_decay_% 0.0
_exptl_absorpt_coefficient_mu 0.273
_exptl_absorpt_correction_T_max 0.99
_exptl_absorpt_correction_T_min 0.89
_exptl_absorpt_correction_type multi-scan
_exptl_absorpt_process_details
;
 Data were corrected for decay and absorption using the program SADABS 
 (Sheldrick, G. M. (2003). SADABS. Version 2.10. University of
 G\"ottingen, Germany).
;
_exptl_crystal_colour colourless
_exptl_crystal_density_diffrn 1.271
_exptl_crystal_density_method 'not measured'
_exptl_crystal_description prism
_exptl_crystal_F_000 1760
_exptl_crystal_size_max 0.25
_exptl_crystal_size_mid 0.22
_exptl_crystal_size_min 0.2
_refine_diff_density_max 0.469
_refine_diff_density_min -0.513
_refine_diff_density_rms 0.066
_refine_ls_extinction_method none
_refine_ls_goodness_of_fit_ref 1.021
_refine_ls_hydrogen_treatment constr
_refine_ls_matrix_type full
_refine_ls_number_parameters 1005
_refine_ls_number_reflns 17182
_refine_ls_number_restraints 0
_refine_ls_restrained_S_all 1.021
_refine_ls_R_factor_all 0.0995
_refine_ls_R_factor_gt 0.0510
_refine_ls_shift/su_max 0.001
_refine_ls_shift/su_mean 0.000
_refine_ls_structure_factor_coef Fsqd
_refine_ls_weighting_details 'calc w=1/[\s^2^(Fo^2^)+(0.0460P)^2^+0.0000P] where P=(Fo^2^+2Fc^2^)/3'
_refine_ls_weighting_scheme calc
_refine_ls_wR_factor_gt 0.1027
_refine_ls_wR_factor_ref 0.1204
_reflns_number_gt 10580
_reflns_number_total 17182
_reflns_threshold_expression >2sigma(I)
_cod_data_source_file c5ce01792k2.cif
_cod_data_source_block Cocrystal12
_cod_depositor_comments
;

2018-07-08
Z value and formula fixed to values more according to usual
chemical conventions.                 miguel
;
_cod_original_formula_sum 'C160 H224 O40 S16'
_cod_original_formula_weight 3300.35
_cod_original_formula_moiety '2(C64H64O12), 16(C2H6OS)'
_cod_original_formula_units_Z 1
_cod_original_cell_volume 4311.5(7)
_cod_database_code 7223662

loop_
_symmetry_equiv_pos_as_xyz
'x, y, z'
'-x, -y, -z'

loop_
_atom_site_label
_atom_site_type_symbol
_atom_site_fract_x
_atom_site_fract_y
_atom_site_fract_z
_atom_site_U_iso_or_equiv
_atom_site_adp_type
_atom_site_occupancy
_atom_site_symmetry_multiplicity
_atom_site_calc_flag
_atom_site_refinement_flags
S1H S 0.54693(6) 0.52132(5) 0.10884(3) 0.02266(18) Uani 1 1 d .
O1H O 0.55168(17) 0.41223(13) 0.09754(7) 0.0275(5) Uani 1 1 d .
C1H C 0.6863(3) 0.5432(2) 0.11794(12) 0.0312(8) Uani 1 1 d .
H1H1 H 0.7092 0.5113 0.1497 0.047 Uiso 1 1 calc R
H1H2 H 0.6903 0.6146 0.1195 0.047 Uiso 1 1 calc R
H1H3 H 0.7360 0.5156 0.0896 0.047 Uiso 1 1 calc R
C2H C 0.5334(3) 0.5862(2) 0.04969(10) 0.0255(7) Uani 1 1 d .
H2H1 H 0.5935 0.5599 0.0251 0.038 Uiso 1 1 calc R
H2H2 H 0.5381 0.6568 0.0545 0.038 Uiso 1 1 calc R
H2H3 H 0.4612 0.5775 0.0369 0.038 Uiso 1 1 calc R
S1D S 0.24787(6) 0.87739(5) 0.23976(3) 0.02102(17) Uani 1 1 d .
S1B S 0.10115(7) 1.23292(6) 0.26891(3) 0.0292(2) Uani 1 1 d .
O8 O 0.53715(15) 1.05547(13) 0.16077(7) 0.0192(4) Uani 1 1 d .
H8 H 0.4957 1.1056 0.1713 0.023 Uiso 1 1 calc R
O9 O 0.58681(15) 0.75480(14) 0.18368(7) 0.0203(4) Uani 1 1 d .
H9 H 0.5689 0.7056 0.2009 0.024 Uiso 1 1 calc R
O7 O 0.61546(16) 1.28169(13) 0.02345(7) 0.0198(4) Uani 1 1 d .
H7 H 0.5892 1.3227 0.0457 0.024 Uiso 1 1 calc R
O1D O 0.21435(16) 0.92181(14) 0.29169(7) 0.0248(5) Uani 1 1 d .
O10 O 0.23507(15) 0.72708(14) 0.11475(7) 0.0198(4) Uani 1 1 d .
H10 H 0.2302 0.6867 0.1391 0.024 Uiso 1 1 calc R
O11 O 1.01460(16) 0.62544(14) 0.03117(7) 0.0245(5) Uani 1 1 d .
O12 O -0.02872(15) 1.17008(14) 0.13547(7) 0.0216(5) Uani 1 1 d .
C40 C 0.5115(2) 0.77820(19) 0.14747(10) 0.0155(6) Uani 1 1 d .
C52 C 0.8345(2) 0.79233(19) 0.11863(10) 0.0170(6) Uani 1 1 d .
H52 H 0.8333 0.8184 0.1517 0.020 Uiso 1 1 calc R
C49 C 0.8405(2) 0.71658(19) 0.02262(10) 0.0192(6) Uani 1 1 d .
H49 H 0.8424 0.6915 -0.0107 0.023 Uiso 1 1 calc R
C41 C 0.4115(2) 0.73635(19) 0.14918(10) 0.0159(6) Uani 1 1 d .
H41 H 0.3953 0.6890 0.1749 0.019 Uiso 1 1 calc R
O1B O 0.04914(19) 1.33207(15) 0.28658(8) 0.0413(6) Uani 1 1 d .
C37 C 0.6882(2) 1.01678(19) 0.03763(10) 0.0144(6) Uani 1 1 d .
H37 H 0.7286 0.9640 0.0188 0.017 Uiso 1 1 calc R
C50 C 0.9287(2) 0.68856(19) 0.05294(10) 0.0169(6) Uani 1 1 d .
C59 C 0.0396(2) 1.0978(2) 0.10825(10) 0.0192(6) Uani 1 1 d .
C35 C 0.5832(2) 1.07491(19) 0.11288(10) 0.0142(6) Uani 1 1 d .
C43 C 0.3589(2) 0.83146(19) 0.07451(10) 0.0142(6) Uani 1 1 d .
C45 C 0.5379(2) 0.84687(19) 0.10968(10) 0.0138(6) Uani 1 1 d .
C53 C 1.0903(2) 0.5700(2) 0.06437(11) 0.0198(6) Uani 1 1 d .
H53 H 1.1113 0.6147 0.0907 0.024 Uiso 1 1 calc R
C42 C 0.3358(2) 0.76383(19) 0.11334(10) 0.0135(6) Uani 1 1 d .
C36 C 0.6412(2) 0.99557(19) 0.08613(10) 0.0138(6) Uani 1 1 d .
C57 C 0.0752(2) 0.9461(2) 0.06226(10) 0.0189(6) Uani 1 1 d .
H57 H 0.0476 0.8923 0.0469 0.023 Uiso 1 1 calc R
C39 C 0.6474(2) 0.89248(18) 0.11000(10) 0.0149(6) Uani 1 1 d .
H39 H 0.6596 0.9012 0.1465 0.018 Uiso 1 1 calc R
C38 C 0.6789(2) 1.11126(19) 0.01547(10) 0.0135(6) Uani 1 1 d .
C56 C 0.1898(2) 0.94958(19) 0.06087(10) 0.0149(6) Uani 1 1 d .
C46 C 0.2702(2) 0.86581(19) 0.03750(10) 0.0150(6) Uani 1 1 d .
H46 H 0.2259 0.8089 0.0339 0.018 Uiso 1 1 calc R
C34 C 0.5734(2) 1.17053(19) 0.09226(10) 0.0161(6) Uani 1 1 d .
H34 H 0.5340 1.2237 0.1111 0.019 Uiso 1 1 calc R
C61 C 0.2274(2) 1.02968(19) 0.08353(10) 0.0169(6) Uani 1 1 d .
H61 H 0.3053 1.0341 0.0831 0.020 Uiso 1 1 calc R
C2D C 0.1319(2) 0.9073(2) 0.20245(11) 0.0280(7) Uani 1 1 d .
H2D1 H 0.0668 0.8793 0.2186 0.042 Uiso 1 1 calc R
H2D2 H 0.1495 0.8797 0.1685 0.042 Uiso 1 1 calc R
H2D3 H 0.1156 0.9794 0.1996 0.042 Uiso 1 1 calc R
C48 C 0.7501(2) 0.78075(19) 0.04093(10) 0.0180(6) Uani 1 1 d .
H48 H 0.6898 0.7979 0.0202 0.022 Uiso 1 1 calc R
C47 C 0.7458(2) 0.82076(19) 0.08927(10) 0.0157(6) Uani 1 1 d .
C60 C 0.1532(2) 1.1034(2) 0.10681(10) 0.0182(6) Uani 1 1 d .
H60 H 0.1806 1.1578 0.1218 0.022 Uiso 1 1 calc R
C51 C 0.9251(2) 0.7267(2) 0.10111(10) 0.0207(7) Uani 1 1 d .
H51 H 0.9845 0.7082 0.1222 0.025 Uiso 1 1 calc R
C44 C 0.4604(2) 0.87095(18) 0.07370(10) 0.0139(6) Uani 1 1 d .
H44 H 0.4776 0.9166 0.0473 0.017 Uiso 1 1 calc R
C62 C -0.1336(2) 1.2078(2) 0.11423(11) 0.0214(7) Uani 1 1 d .
H62 H -0.1816 1.1529 0.1129 0.026 Uiso 1 1 calc R
C55 C 1.1930(2) 0.5329(2) 0.03065(12) 0.0287(7) Uani 1 1 d .
H55A H 1.1707 0.4955 0.0026 0.043 Uiso 1 1 calc R
H55B H 1.2444 0.4897 0.0506 0.043 Uiso 1 1 calc R
H55C H 1.2299 0.5894 0.0171 0.043 Uiso 1 1 calc R
C1D C 0.3393(2) 0.9579(2) 0.20928(11) 0.0245(7) Uani 1 1 d .
H1D1 H 0.3054 1.0266 0.2125 0.037 Uiso 1 1 calc R
H1D2 H 0.3525 0.9414 0.1733 0.037 Uiso 1 1 calc R
H1D3 H 0.4103 0.9499 0.2253 0.037 Uiso 1 1 calc R
C63 C -0.1882(2) 1.2850(2) 0.15096(11) 0.0286(7) Uani 1 1 d .
H63A H -0.1985 1.2546 0.1847 0.043 Uiso 1 1 calc R
H63B H -0.2609 1.3119 0.1395 0.043 Uiso 1 1 calc R
H63C H -0.1408 1.3385 0.1525 0.043 Uiso 1 1 calc R
C1B C 0.1762(3) 1.1762(3) 0.31919(13) 0.0437(9) Uani 1 1 d .
H1B1 H 0.2409 1.2115 0.3237 0.066 Uiso 1 1 calc R
H1B2 H 0.2014 1.1070 0.3110 0.066 Uiso 1 1 calc R
H1B3 H 0.1276 1.1789 0.3506 0.066 Uiso 1 1 calc R
C33 C 0.6216(2) 1.18794(19) 0.04403(10) 0.0155(6) Uani 1 1 d .
C2B C -0.0063(3) 1.1546(3) 0.27319(13) 0.0414(9) Uani 1 1 d .
H2B1 H -0.0470 1.1614 0.3066 0.062 Uiso 1 1 calc R
H2B2 H 0.0262 1.0858 0.2686 0.062 Uiso 1 1 calc R
H2B3 H -0.0576 1.1734 0.2467 0.062 Uiso 1 1 calc R
C54 C 1.0333(2) 0.4868(2) 0.08970(11) 0.0284(7) Uani 1 1 d .
H54A H 0.9659 0.5144 0.1097 0.043 Uiso 1 1 calc R
H54B H 1.0840 0.4489 0.1121 0.043 Uiso 1 1 calc R
H54C H 1.0129 0.4432 0.0638 0.043 Uiso 1 1 calc R
C58 C -0.0001(2) 1.0189(2) 0.08539(10) 0.0204(7) Uani 1 1 d .
H58 H -0.0780 1.0150 0.0856 0.024 Uiso 1 1 calc R
C64 C -0.1119(2) 1.2497(2) 0.06172(11) 0.0265(7) Uani 1 1 d .
H64A H -0.0630 1.3022 0.0630 0.040 Uiso 1 1 calc R
H64B H -0.1827 1.2772 0.0486 0.040 Uiso 1 1 calc R
H64C H -0.0759 1.1971 0.0394 0.040 Uiso 1 1 calc R
S1C S 0.79171(6) 0.97758(6) 0.26427(3) 0.02682(19) Uani 1 1 d .
O1C O 0.87559(17) 0.88757(16) 0.25806(9) 0.0436(6) Uani 1 1 d .
C1C C 0.6582(2) 0.9338(2) 0.26660(12) 0.0347(8) Uani 1 1 d .
H1C1 H 0.6559 0.8881 0.2387 0.052 Uiso 1 1 calc R
H1C2 H 0.6007 0.9900 0.2634 0.052 Uiso 1 1 calc R
H1C3 H 0.6445 0.8992 0.2990 0.052 Uiso 1 1 calc R
C2C C 0.7909(3) 1.0357(2) 0.20347(11) 0.0282(7) Uani 1 1 d .
H2C1 H 0.8611 1.0642 0.1958 0.042 Uiso 1 1 calc R
H2C2 H 0.7285 1.0883 0.2032 0.042 Uiso 1 1 calc R
H2C3 H 0.7825 0.9866 0.1779 0.042 Uiso 1 1 calc R
S1F S 0.11180(7) 0.62838(6) 0.23386(3) 0.02652(19) Uani 1 1 d .
S1I S -0.07074(7) -0.01110(5) 0.39335(3) 0.02538(19) Uani 1 1 d .
O2 O -0.14427(15) 0.75025(14) 0.33083(7) 0.0230(5) Uani 1 1 d .
H2 H -0.1292 0.7908 0.3076 0.028 Uiso 1 1 calc R
O3 O -0.07370(17) 0.46563(13) 0.35082(7) 0.0241(5) Uani 1 1 d .
H3 H -0.0396 0.4163 0.3357 0.029 Uiso 1 1 calc R
O1 O 0.23650(15) 0.78063(14) 0.36486(7) 0.0217(5) Uani 1 1 d .
H1 H 0.2296 0.8216 0.3407 0.026 Uiso 1 1 calc R
O4 O -0.11951(16) 0.21705(13) 0.48137(7) 0.0223(5) Uani 1 1 d .
H4 H -0.0951 0.1800 0.4571 0.027 Uiso 1 1 calc R
O1F O 0.18005(17) 0.59368(14) 0.18604(7) 0.0305(5) Uani 1 1 d .
O5 O -0.41144(17) 0.90426(15) 0.54920(8) 0.0335(5) Uani 1 1 d .
O6 O -0.54027(16) 0.65941(15) 0.64034(7) 0.0310(5) Uani 1 1 d .
C4 C -0.0616(2) 0.65704(19) 0.39770(10) 0.0149(6) Uani 1 1 d .
C12 C -0.2002(2) 0.4822(2) 0.47959(10) 0.0168(6) Uani 1 1 d .
H12 H -0.2375 0.5314 0.5016 0.020 Uiso 1 1 calc R
C15 C -0.2367(2) 0.69151(19) 0.45193(10) 0.0185(6) Uani 1 1 d .
O1I O -0.05335(18) 0.09498(14) 0.40344(8) 0.0326(5) Uani 1 1 d .
C1 C 0.1380(2) 0.74025(19) 0.37529(10) 0.0164(6) Uani 1 1 d .
C2 C 0.0477(2) 0.76582(19) 0.34622(10) 0.0171(6) Uani 1 1 d .
H6 H 0.0539 0.8111 0.3185 0.020 Uiso 1 1 calc R
C13 C -0.1606(2) 0.51187(19) 0.43136(10) 0.0149(6) Uani 1 1 d .
C28 C -0.5024(2) 0.5202(2) 0.58234(11) 0.0251(7) Uani 1 1 d .
H28 H -0.5774 0.5253 0.5733 0.030 Uiso 1 1 calc R
C25 C -0.2821(2) 0.5073(2) 0.60579(10) 0.0199(6) Uani 1 1 d .
H25 H -0.2063 0.5049 0.6133 0.024 Uiso 1 1 calc R
C14 C -0.2289(2) 0.3547(2) 0.55103(10) 0.0174(6) Uani 1 1 d .
H14 H -0.2681 0.2944 0.5484 0.021 Uiso 1 1 calc R
C17 C -0.3994(3) 0.8062(2) 0.47728(12) 0.0307(8) Uani 1 1 d .
H17 H -0.4724 0.8352 0.4711 0.037 Uiso 1 1 calc R
C9 C -0.0920(2) 0.3397(2) 0.41565(10) 0.0198(6) Uani 1 1 d .
H11 H -0.0540 0.2906 0.3937 0.024 Uiso 1 1 calc R
C2I C -0.0213(2) -0.0831(2) 0.44594(10) 0.0241(7) Uani 1 1 d .
H2I1 H 0.0597 -0.0833 0.4460 0.036 Uiso 1 1 calc R
H2I2 H -0.0393 -0.1512 0.4433 0.036 Uiso 1 1 calc R
H2I3 H -0.0570 -0.0545 0.4775 0.036 Uiso 1 1 calc R
C3 C -0.0519(2) 0.72517(19) 0.35775(10) 0.0173(6) Uani 1 1 d .
C11 C -0.1880(2) 0.3842(2) 0.49728(10) 0.0168(6) Uani 1 1 d .
C7 C -0.1732(2) 0.61982(19) 0.41348(10) 0.0161(6) Uani 1 1 d .
H13 H -0.2168 0.6235 0.3827 0.019 Uiso 1 1 calc R
C8 C -0.1077(2) 0.4382(2) 0.39926(10) 0.0168(6) Uani 1 1 d .
C6 C 0.1317(2) 0.67290(19) 0.41601(10) 0.0168(6) Uani 1 1 d .
C10 C -0.1322(2) 0.31325(19) 0.46449(10) 0.0174(6) Uani 1 1 d .
C20 C -0.1895(2) 0.7191(2) 0.49479(11) 0.0238(7) Uani 1 1 d .
H20 H -0.1172 0.6894 0.5015 0.029 Uiso 1 1 calc R
C16 C -0.3434(2) 0.7363(2) 0.44406(11) 0.0257(7) Uani 1 1 d .
H16 H -0.3790 0.7187 0.4153 0.031 Uiso 1 1 calc R
C27 C -0.4691(2) 0.5876(2) 0.61498(11) 0.0226(7) Uani 1 1 d .
C29 C -0.4240(2) 0.4444(2) 0.56289(11) 0.0229(7) Uani 1 1 d .
H29 H -0.4472 0.3975 0.5410 0.028 Uiso 1 1 calc R
C26 C -0.3591(2) 0.5821(2) 0.62620(10) 0.0217(7) Uani 1 1 d .
H26 H -0.3360 0.6293 0.6479 0.026 Uiso 1 1 calc R
C18 C -0.3492(2) 0.8337(2) 0.51927(11) 0.0248(7) Uani 1 1 d .
C19 C -0.2440(2) 0.7887(2) 0.52817(11) 0.0254(7) Uani 1 1 d .
H19 H -0.2090 0.8055 0.5573 0.031 Uiso 1 1 calc R
C30 C -0.6429(2) 0.6975(2) 0.61861(12) 0.0295(8) Uani 1 1 d .
H30 H -0.6850 0.6412 0.6108 0.035 Uiso 1 1 calc R
C24 C -0.3134(2) 0.4357(2) 0.57450(10) 0.0172(6) Uani 1 1 d .
C1I C -0.2151(3) -0.0223(2) 0.40727(13) 0.0378(9) Uani 1 1 d .
H1I1 H -0.2387 0.0042 0.4410 0.057 Uiso 1 1 calc R
H1I2 H -0.2275 -0.0922 0.4067 0.057 Uiso 1 1 calc R
H1I3 H -0.2585 0.0150 0.3818 0.057 Uiso 1 1 calc R
C5 C 0.0310(2) 0.63201(19) 0.42537(10) 0.0170(6) Uani 1 1 d .
H5 H 0.0256 0.5845 0.4521 0.020 Uiso 1 1 calc R
C31 C -0.7082(3) 0.7601(3) 0.65967(13) 0.0432(9) Uani 1 1 d .
H31A H -0.7240 0.7183 0.6894 0.065 Uiso 1 1 calc R
H31B H -0.7784 0.7904 0.6470 0.065 Uiso 1 1 calc R
H31C H -0.6643 0.8122 0.6691 0.065 Uiso 1 1 calc R
C32 C -0.6183(3) 0.7559(2) 0.57046(12) 0.0306(8) Uani 1 1 d .
H32A H -0.5799 0.8127 0.5784 0.046 Uiso 1 1 calc R
H32B H -0.6883 0.7794 0.5555 0.046 Uiso 1 1 calc R
H32C H -0.5708 0.7133 0.5463 0.046 Uiso 1 1 calc R
C22 C -0.4539(3) 0.9965(3) 0.62401(13) 0.0532(11) Uani 1 1 d .
H22A H -0.4996 1.0459 0.6046 0.080 Uiso 1 1 calc R
H22B H -0.4223 1.0292 0.6513 0.080 Uiso 1 1 calc R
H22C H -0.5004 0.9470 0.6386 0.080 Uiso 1 1 calc R
C21 C -0.3606(3) 0.9462(3) 0.58928(13) 0.0452(10) Uani 1 1 d .
H21 H -0.3173 0.8924 0.6084 0.054 Uiso 1 1 calc R
C23 C -0.2841(3) 1.0187(3) 0.5680(2) 0.101(2) Uani 1 1 d .
H23A H -0.2258 0.9845 0.5450 0.152 Uiso 1 1 calc R
H23B H -0.2497 1.0474 0.5958 0.152 Uiso 1 1 calc R
H23C H -0.3267 1.0715 0.5494 0.152 Uiso 1 1 calc R
S1G S 0.35910(7) 0.29927(6) 0.22288(3) 0.0347(2) Uani 1 1 d .
O1G O 0.39363(18) 0.19262(14) 0.21131(8) 0.0373(6) Uani 1 1 d .
C1G C 0.3072(3) 0.3551(2) 0.16644(13) 0.0462(10) Uani 1 1 d .
H1G1 H 0.3651 0.3455 0.1385 0.069 Uiso 1 1 calc R
H1G2 H 0.2865 0.4261 0.1717 0.069 Uiso 1 1 calc R
H1G3 H 0.2416 0.3244 0.1581 0.069 Uiso 1 1 calc R
C2G C 0.4833(3) 0.3573(3) 0.22247(13) 0.0450(10) Uani 1 1 d .
H2G1 H 0.5235 0.3351 0.2522 0.068 Uiso 1 1 calc R
H2G2 H 0.4645 0.4294 0.2233 0.068 Uiso 1 1 calc R
H2G3 H 0.5304 0.3396 0.1916 0.068 Uiso 1 1 calc R
S1E S 0.52756(7) 0.57249(6) 0.28869(3) 0.0361(2) Uani 1 1 d .
O1E O 0.5346(2) 0.59127(16) 0.23232(8) 0.0440(6) Uani 1 1 d .
C1E C 0.4947(3) 0.6909(3) 0.31670(13) 0.0518(10) Uani 1 1 d .
H1E1 H 0.5492 0.7349 0.3036 0.078 Uiso 1 1 calc R
H1E2 H 0.4969 0.6841 0.3536 0.078 Uiso 1 1 calc R
H1E3 H 0.4199 0.7189 0.3084 0.078 Uiso 1 1 calc R
C2E C 0.6668(3) 0.5495(3) 0.30556(13) 0.0470(10) Uani 1 1 d .
H2E1 H 0.7039 0.4911 0.2877 0.070 Uiso 1 1 calc R
H2E2 H 0.6674 0.5377 0.3422 0.070 Uiso 1 1 calc R
H2E3 H 0.7063 0.6070 0.2961 0.070 Uiso 1 1 calc R
C1F C 0.1670(3) 0.5527(2) 0.28391(11) 0.0330(8) Uani 1 1 d .
H1F1 H 0.1679 0.4828 0.2755 0.050 Uiso 1 1 calc R
H1F2 H 0.1203 0.5666 0.3154 0.050 Uiso 1 1 calc R
H1F3 H 0.2431 0.5670 0.2884 0.050 Uiso 1 1 calc R
C2F C -0.0172(3) 0.5772(3) 0.23341(12) 0.0388(9) Uani 1 1 d .
H2F1 H -0.0581 0.6057 0.2049 0.058 Uiso 1 1 calc R
H2F2 H -0.0618 0.5925 0.2653 0.058 Uiso 1 1 calc R
H2F3 H -0.0028 0.5052 0.2298 0.058 Uiso 1 1 calc R

loop_
_atom_site_aniso_label
_atom_site_aniso_U_11
_atom_site_aniso_U_22
_atom_site_aniso_U_33
_atom_site_aniso_U_23
_atom_site_aniso_U_13
_atom_site_aniso_U_12
S1H 0.0320(4) 0.0144(4) 0.0203(4) -0.0007(3) 0.0017(3) 0.0005(3)
O1H 0.0426(13) 0.0122(11) 0.0264(12) -0.0007(9) 0.0042(10) -0.0023(9)
C1H 0.038(2) 0.0228(17) 0.0323(19) 0.0008(14) -0.0070(15) 0.0019(15)
C2H 0.0360(19) 0.0201(17) 0.0188(16) 0.0023(13) -0.0025(14) 0.0028(14)
S1D 0.0251(4) 0.0175(4) 0.0200(4) 0.0027(3) 0.0026(3) -0.0043(3)
S1B 0.0327(5) 0.0274(5) 0.0270(5) -0.0019(4) 0.0045(4) -0.0051(4)
O8 0.0230(11) 0.0158(11) 0.0166(10) 0.0022(8) 0.0058(8) 0.0018(8)
O9 0.0244(11) 0.0197(11) 0.0178(11) 0.0085(8) -0.0059(9) -0.0056(9)
O7 0.0285(12) 0.0115(10) 0.0182(11) 0.0024(8) 0.0008(9) 0.0011(9)
O1D 0.0357(12) 0.0245(11) 0.0142(10) 0.0026(9) 0.0031(9) -0.0078(9)
O10 0.0208(11) 0.0227(11) 0.0173(11) 0.0080(9) -0.0022(8) -0.0095(9)
O11 0.0246(12) 0.0242(11) 0.0215(11) 0.0024(9) 0.0016(9) 0.0084(9)
O12 0.0177(11) 0.0259(11) 0.0199(11) -0.0045(9) -0.0022(9) 0.0038(9)
C40 0.0173(15) 0.0131(14) 0.0156(15) -0.0008(12) -0.0031(12) 0.0011(12)
C52 0.0230(16) 0.0141(15) 0.0141(15) 0.0001(12) -0.0014(12) -0.0024(12)
C49 0.0265(17) 0.0151(15) 0.0160(15) 0.0023(12) 0.0001(13) -0.0044(12)
C41 0.0218(16) 0.0129(14) 0.0121(14) 0.0028(11) 0.0020(12) -0.0013(12)
O1B 0.0597(16) 0.0240(13) 0.0369(14) -0.0019(10) 0.0108(12) 0.0008(11)
C37 0.0136(14) 0.0156(15) 0.0143(15) -0.0029(12) -0.0036(11) -0.0007(11)
C50 0.0181(16) 0.0121(14) 0.0191(16) 0.0028(12) 0.0025(12) 0.0017(12)
C59 0.0230(17) 0.0182(16) 0.0146(15) 0.0007(12) 0.0002(12) 0.0039(13)
C35 0.0127(14) 0.0185(15) 0.0116(14) 0.0028(12) 0.0000(11) -0.0043(12)
C43 0.0158(15) 0.0129(14) 0.0136(14) -0.0019(11) 0.0008(11) -0.0014(11)
C45 0.0153(15) 0.0119(14) 0.0135(14) -0.0021(11) 0.0022(11) 0.0003(11)
C53 0.0176(16) 0.0182(16) 0.0236(16) -0.0002(13) -0.0045(13) -0.0001(12)
C42 0.0133(15) 0.0120(14) 0.0151(15) -0.0026(11) 0.0029(11) -0.0028(11)
C36 0.0127(14) 0.0123(14) 0.0167(15) 0.0017(11) -0.0017(11) -0.0026(11)
C57 0.0198(16) 0.0192(16) 0.0182(16) -0.0007(12) -0.0015(12) -0.0042(12)
C39 0.0188(15) 0.0134(14) 0.0127(14) 0.0007(11) -0.0026(12) -0.0023(12)
C38 0.0122(14) 0.0149(15) 0.0139(14) 0.0003(11) -0.0013(11) -0.0035(11)
C56 0.0165(15) 0.0172(15) 0.0110(14) 0.0040(11) -0.0002(11) -0.0039(12)
C46 0.0170(15) 0.0123(14) 0.0158(15) 0.0012(11) 0.0021(12) -0.0046(12)
C34 0.0147(15) 0.0130(15) 0.0196(15) -0.0035(12) 0.0005(12) 0.0027(11)
C61 0.0151(15) 0.0173(15) 0.0183(15) 0.0046(12) -0.0016(12) -0.0024(12)
C2D 0.0286(18) 0.0327(19) 0.0222(17) 0.0025(14) 0.0032(14) -0.0049(15)
C48 0.0184(16) 0.0152(15) 0.0206(16) 0.0044(12) -0.0034(12) -0.0029(12)
C47 0.0163(15) 0.0115(14) 0.0196(15) 0.0036(12) 0.0003(12) -0.0041(11)
C60 0.0210(16) 0.0170(15) 0.0176(15) 0.0011(12) -0.0054(12) -0.0039(12)
C51 0.0209(16) 0.0216(16) 0.0188(16) 0.0038(13) -0.0042(13) 0.0017(13)
C44 0.0208(15) 0.0082(14) 0.0117(14) 0.0016(11) 0.0030(12) 0.0000(11)
C62 0.0153(16) 0.0213(16) 0.0269(17) 0.0049(13) -0.0025(13) 0.0006(13)
C55 0.0194(17) 0.0242(17) 0.040(2) 0.0021(15) 0.0022(14) 0.0030(13)
C1D 0.0257(17) 0.0246(17) 0.0230(17) 0.0024(13) 0.0067(13) -0.0076(14)
C63 0.0278(18) 0.0215(17) 0.0342(19) 0.0024(14) 0.0004(15) 0.0053(14)
C1B 0.043(2) 0.046(2) 0.043(2) 0.0048(18) -0.0074(18) -0.0074(18)
C33 0.0149(15) 0.0138(15) 0.0187(15) 0.0023(12) -0.0045(12) -0.0041(11)
C2B 0.035(2) 0.048(2) 0.043(2) -0.0028(18) -0.0045(17) -0.0107(17)
C54 0.0294(18) 0.0221(17) 0.0324(19) 0.0023(14) -0.0004(15) 0.0013(14)
C58 0.0135(15) 0.0278(17) 0.0190(16) -0.0008(13) -0.0014(12) 0.0019(13)
C64 0.0247(17) 0.0276(18) 0.0279(18) 0.0051(14) -0.0047(14) -0.0049(14)
S1C 0.0287(5) 0.0311(5) 0.0218(4) 0.0052(3) -0.0037(3) -0.0081(4)
O1C 0.0292(13) 0.0461(15) 0.0505(16) 0.0300(12) 0.0041(11) 0.0059(11)
C1C 0.0283(19) 0.045(2) 0.0325(19) 0.0028(16) 0.0013(15) -0.0130(16)
C2C 0.0314(19) 0.0260(17) 0.0283(18) 0.0117(14) -0.0073(14) -0.0077(14)
S1F 0.0387(5) 0.0210(4) 0.0198(4) 0.0034(3) 0.0005(4) -0.0053(4)
S1I 0.0376(5) 0.0150(4) 0.0223(4) 0.0008(3) 0.0012(4) 0.0000(3)
O2 0.0238(11) 0.0244(12) 0.0207(12) 0.0107(9) -0.0048(9) -0.0035(9)
O3 0.0376(13) 0.0177(11) 0.0160(11) 0.0007(9) 0.0044(9) -0.0031(10)
O1 0.0238(11) 0.0226(12) 0.0196(12) 0.0088(9) -0.0015(9) -0.0085(9)
O4 0.0324(12) 0.0133(10) 0.0203(11) 0.0026(8) -0.0008(9) 0.0001(9)
O1F 0.0413(13) 0.0283(12) 0.0224(12) 0.0047(9) 0.0055(10) -0.0126(10)
O5 0.0282(13) 0.0320(13) 0.0390(14) -0.0121(11) 0.0060(10) -0.0009(10)
O6 0.0239(12) 0.0359(13) 0.0295(13) -0.0006(10) -0.0003(10) 0.0113(10)
C4 0.0179(15) 0.0154(15) 0.0115(14) -0.0006(11) -0.0012(12) -0.0019(12)
C12 0.0178(15) 0.0176(15) 0.0155(15) -0.0007(12) -0.0055(12) -0.0017(12)
C15 0.0226(16) 0.0123(15) 0.0210(16) 0.0051(12) -0.0015(13) -0.0048(12)
O1I 0.0477(14) 0.0155(11) 0.0328(13) -0.0003(9) 0.0103(11) -0.0041(10)
C1 0.0172(15) 0.0144(15) 0.0174(15) -0.0023(12) -0.0001(12) -0.0017(12)
C2 0.0248(16) 0.0121(14) 0.0131(15) 0.0023(11) 0.0031(12) -0.0004(12)
C13 0.0139(15) 0.0157(15) 0.0157(15) 0.0031(12) -0.0026(12) -0.0048(12)
C28 0.0182(16) 0.0343(19) 0.0227(17) 0.0068(14) -0.0038(13) -0.0028(14)
C25 0.0166(15) 0.0233(16) 0.0198(16) 0.0044(13) -0.0031(12) -0.0017(13)
C14 0.0210(16) 0.0161(15) 0.0159(15) 0.0022(12) -0.0032(12) -0.0046(12)
C17 0.0212(17) 0.0317(19) 0.037(2) -0.0009(16) 0.0021(15) 0.0030(14)
C9 0.0235(16) 0.0175(16) 0.0187(16) -0.0005(12) -0.0010(13) -0.0043(12)
C2I 0.0305(18) 0.0199(16) 0.0218(17) 0.0029(13) -0.0041(14) -0.0015(13)
C3 0.0222(16) 0.0136(15) 0.0156(15) -0.0002(12) -0.0032(12) 0.0010(12)
C11 0.0165(15) 0.0185(15) 0.0162(15) 0.0023(12) -0.0033(12) -0.0041(12)
C7 0.0199(15) 0.0147(15) 0.0141(15) 0.0024(12) -0.0017(12) -0.0034(12)
C8 0.0214(16) 0.0197(15) 0.0104(14) 0.0005(12) -0.0012(12) -0.0071(12)
C6 0.0213(16) 0.0139(15) 0.0148(15) -0.0010(12) -0.0010(12) -0.0006(12)
C10 0.0216(16) 0.0111(14) 0.0202(16) 0.0033(12) -0.0049(12) -0.0034(12)
C20 0.0215(17) 0.0238(17) 0.0255(17) -0.0002(14) -0.0019(13) -0.0006(13)
C16 0.0246(18) 0.0282(18) 0.0244(17) 0.0003(14) -0.0004(14) -0.0045(14)
C27 0.0198(17) 0.0267(17) 0.0194(16) 0.0035(13) 0.0023(13) 0.0022(13)
C29 0.0209(17) 0.0251(17) 0.0235(17) 0.0044(13) -0.0010(13) -0.0073(13)
C26 0.0229(17) 0.0235(17) 0.0188(16) -0.0013(13) -0.0027(13) -0.0021(13)
C18 0.0249(18) 0.0184(16) 0.0303(18) 0.0002(14) 0.0073(14) -0.0047(13)
C19 0.0277(18) 0.0282(18) 0.0213(17) -0.0040(14) -0.0012(14) -0.0064(14)
C30 0.0199(17) 0.0279(18) 0.039(2) 0.0046(15) -0.0014(15) 0.0032(14)
C24 0.0184(16) 0.0199(16) 0.0135(15) 0.0095(12) -0.0013(12) -0.0051(12)
C1I 0.036(2) 0.036(2) 0.042(2) 0.0085(17) -0.0097(17) -0.0033(16)
C5 0.0245(16) 0.0119(14) 0.0140(15) 0.0009(11) 0.0010(12) -0.0005(12)
C31 0.033(2) 0.042(2) 0.049(2) 0.0040(18) 0.0065(17) 0.0125(17)
C32 0.0260(18) 0.0263(18) 0.040(2) 0.0074(15) -0.0048(15) -0.0027(14)
C22 0.047(2) 0.065(3) 0.045(2) -0.024(2) 0.0054(19) 0.005(2)
C21 0.034(2) 0.059(3) 0.042(2) -0.0246(19) -0.0016(17) 0.0010(18)
C23 0.060(3) 0.083(3) 0.163(5) -0.091(4) 0.063(3) -0.047(3)
S1G 0.0411(5) 0.0205(4) 0.0402(5) -0.0054(4) 0.0160(4) -0.0049(4)
O1G 0.0422(14) 0.0173(12) 0.0489(15) -0.0056(10) 0.0196(11) -0.0017(10)
C1G 0.041(2) 0.036(2) 0.059(3) -0.0039(18) 0.0029(19) 0.0025(17)
C2G 0.058(3) 0.045(2) 0.037(2) -0.0006(17) 0.0002(18) -0.0279(19)
S1E 0.0424(5) 0.0406(5) 0.0296(5) 0.0170(4) -0.0135(4) -0.0198(4)
O1E 0.0783(18) 0.0343(14) 0.0256(13) 0.0163(10) -0.0219(12) -0.0250(13)
C1E 0.063(3) 0.054(3) 0.033(2) 0.0027(18) 0.0088(19) 0.005(2)
C2E 0.045(2) 0.057(3) 0.041(2) 0.0055(19) -0.0126(18) -0.0101(19)
C1F 0.051(2) 0.0271(18) 0.0213(17) 0.0042(14) -0.0064(16) -0.0028(16)
C2F 0.0296(19) 0.058(2) 0.0298(19) 0.0068(17) -0.0009(15) -0.0101(17)

loop_
_atom_type_symbol
_atom_type_description
_atom_type_scat_dispersion_real
_atom_type_scat_dispersion_imag
_atom_type_scat_source
C C 0.0033 0.0016 'International Tables Vol C Tables 4.2.6.8 and 6.1.1.4'
H H 0.0000 0.0000 'International Tables Vol C Tables 4.2.6.8 and 6.1.1.4'
O O 0.0106 0.0060 'International Tables Vol C Tables 4.2.6.8 and 6.1.1.4'
S S 0.1246 0.1234 'International Tables Vol C Tables 4.2.6.8 and 6.1.1.4'

loop_
_geom_angle_atom_site_label_1
_geom_angle_atom_site_label_2
_geom_angle_atom_site_label_3
_geom_angle
_geom_angle_site_symmetry_1
_geom_angle_site_symmetry_3
O1H S1H C1H 106.06(13) . .
O1H S1H C2H 106.53(12) . .
C1H S1H C2H 97.81(14) . .
S1H C1H H1H1 109.5 . .
S1H C1H H1H2 109.5 . .
H1H1 C1H H1H2 109.5 . .
S1H C1H H1H3 109.5 . .
H1H1 C1H H1H3 109.5 . .
H1H2 C1H H1H3 109.5 . .
S1H C2H H2H1 109.5 . .
S1H C2H H2H2 109.5 . .
H2H1 C2H H2H2 109.5 . .
S1H C2H H2H3 109.5 . .
H2H1 C2H H2H3 109.5 . .
H2H2 C2H H2H3 109.5 . .
O1D S1D C2D 106.51(13) . .
O1D S1D C1D 105.14(12) . .
C2D S1D C1D 98.50(14) . .
O1B S1B C2B 106.39(15) . .
O1B S1B C1B 107.35(15) . .
C2B S1B C1B 96.68(16) . .
C35 O8 H8 109.5 . .
C40 O9 H9 109.5 . .
C33 O7 H7 109.5 . .
C42 O10 H10 109.5 . .
C50 O11 C53 118.0(2) . .
C59 O12 C62 117.0(2) . .
O9 C40 C41 121.1(2) . .
O9 C40 C45 117.7(2) . .
C41 C40 C45 121.2(2) . .
C47 C52 C51 121.9(3) . .
C47 C52 H52 119.0 . .
C51 C52 H52 119.0 . .
C48 C49 C50 120.2(3) . .
C48 C49 H49 119.9 . .
C50 C49 H49 119.9 . .
C42 C41 C40 119.8(2) . .
C42 C41 H41 120.1 . .
C40 C41 H41 120.1 . .
C38 C37 C36 123.5(2) . .
C38 C37 H37 118.3 . .
C36 C37 H37 118.3 . .
O11 C50 C51 125.1(2) . .
O11 C50 C49 115.7(2) . .
C51 C50 C49 119.1(2) . .
C60 C59 O12 116.8(2) . .
C60 C59 C58 119.6(3) . .
O12 C59 C58 123.5(2) . .
O8 C35 C34 121.2(2) . .
O8 C35 C36 117.5(2) . .
C34 C35 C36 121.3(2) . .
C44 C43 C42 117.4(2) . .
C44 C43 C46 122.5(2) . .
C42 C43 C46 119.8(2) . .
C44 C45 C40 117.1(2) . .
C44 C45 C39 123.5(2) . .
C40 C45 C39 119.3(2) . .
O11 C53 C54 109.0(2) . .
O11 C53 C55 105.8(2) . .
C54 C53 C55 112.6(2) . .
O11 C53 H53 109.8 . .
C54 C53 H53 109.8 . .
C55 C53 H53 109.8 . .
O10 C42 C41 121.6(2) . .
O10 C42 C43 117.3(2) . .
C41 C42 C43 121.1(2) . .
C35 C36 C37 116.8(2) . .
C35 C36 C39 119.1(2) . .
C37 C36 C39 124.0(2) . .
C58 C57 C56 122.0(3) . .
C58 C57 H57 119.0 . .
C56 C57 H57 119.0 . .
C36 C39 C45 112.8(2) . .
C36 C39 C47 114.6(2) . .
C45 C39 C47 111.3(2) . .
C36 C39 H39 105.8 . .
C45 C39 H39 105.8 . .
C47 C39 H39 105.8 . .
C33 C38 C37 117.4(2) . .
C33 C38 C46 119.2(2) . 2_675
C37 C38 C46 123.4(2) . 2_675
C57 C56 C61 117.6(2) . .
C57 C56 C46 120.6(2) . .
C61 C56 C46 121.8(2) . .
C56 C46 C38 114.7(2) . 2_675
C56 C46 C43 109.6(2) . .
C38 C46 C43 112.4(2) 2_675 .
C56 C46 H46 106.6 . .
C38 C46 H46 106.6 2_675 .
C43 C46 H46 106.6 . .
C33 C34 C35 119.8(2) . .
C33 C34 H34 120.1 . .
C35 C34 H34 120.1 . .
C60 C61 C56 121.2(3) . .
C60 C61 H61 119.4 . .
C56 C61 H61 119.4 . .
S1D C2D H2D1 109.5 . .
S1D C2D H2D2 109.5 . .
H2D1 C2D H2D2 109.5 . .
S1D C2D H2D3 109.5 . .
H2D1 C2D H2D3 109.5 . .
H2D2 C2D H2D3 109.5 . .
C49 C48 C47 121.3(3) . .
C49 C48 H48 119.3 . .
C47 C48 H48 119.3 . .
C52 C47 C48 117.5(2) . .
C52 C47 C39 120.3(2) . .
C48 C47 C39 122.2(2) . .
C59 C60 C61 120.2(3) . .
C59 C60 H60 119.9 . .
C61 C60 H60 119.9 . .
C50 C51 C52 119.9(3) . .
C50 C51 H51 120.1 . .
C52 C51 H51 120.1 . .
C45 C44 C43 123.3(2) . .
C45 C44 H44 118.3 . .
C43 C44 H44 118.3 . .
O12 C62 C64 110.4(2) . .
O12 C62 C63 105.1(2) . .
C64 C62 C63 112.6(2) . .
O12 C62 H62 109.5 . .
C64 C62 H62 109.5 . .
C63 C62 H62 109.5 . .
C53 C55 H55A 109.5 . .
C53 C55 H55B 109.5 . .
H55A C55 H55B 109.5 . .
C53 C55 H55C 109.5 . .
H55A C55 H55C 109.5 . .
H55B C55 H55C 109.5 . .
S1D C1D H1D1 109.5 . .
S1D C1D H1D2 109.5 . .
H1D1 C1D H1D2 109.5 . .
S1D C1D H1D3 109.5 . .
H1D1 C1D H1D3 109.5 . .
H1D2 C1D H1D3 109.5 . .
C62 C63 H63A 109.5 . .
C62 C63 H63B 109.5 . .
H63A C63 H63B 109.5 . .
C62 C63 H63C 109.5 . .
H63A C63 H63C 109.5 . .
H63B C63 H63C 109.5 . .
S1B C1B H1B1 109.5 . .
S1B C1B H1B2 109.5 . .
H1B1 C1B H1B2 109.5 . .
S1B C1B H1B3 109.5 . .
H1B1 C1B H1B3 109.5 . .
H1B2 C1B H1B3 109.5 . .
O7 C33 C34 120.9(2) . .
O7 C33 C38 118.0(2) . .
C34 C33 C38 121.2(2) . .
S1B C2B H2B1 109.5 . .
S1B C2B H2B2 109.5 . .
H2B1 C2B H2B2 109.5 . .
S1B C2B H2B3 109.5 . .
H2B1 C2B H2B3 109.5 . .
H2B2 C2B H2B3 109.5 . .
C53 C54 H54A 109.5 . .
C53 C54 H54B 109.5 . .
H54A C54 H54B 109.5 . .
C53 C54 H54C 109.5 . .
H54A C54 H54C 109.5 . .
H54B C54 H54C 109.5 . .
C57 C58 C59 119.4(3) . .
C57 C58 H58 120.3 . .
C59 C58 H58 120.3 . .
C62 C64 H64A 109.5 . .
C62 C64 H64B 109.5 . .
H64A C64 H64B 109.5 . .
C62 C64 H64C 109.5 . .
H64A C64 H64C 109.5 . .
H64B C64 H64C 109.5 . .
O1C S1C C2C 105.13(14) . .
O1C S1C C1C 106.11(15) . .
C2C S1C C1C 98.72(14) . .
S1C C1C H1C1 109.5 . .
S1C C1C H1C2 109.5 . .
H1C1 C1C H1C2 109.5 . .
S1C C1C H1C3 109.5 . .
H1C1 C1C H1C3 109.5 . .
H1C2 C1C H1C3 109.5 . .
S1C C2C H2C1 109.5 . .
S1C C2C H2C2 109.5 . .
H2C1 C2C H2C2 109.5 . .
S1C C2C H2C3 109.5 . .
H2C1 C2C H2C3 109.5 . .
H2C2 C2C H2C3 109.5 . .
O1F S1F C1F 105.83(14) . .
O1F S1F C2F 106.40(14) . .
C1F S1F C2F 97.07(15) . .
O1I S1I C1I 107.17(14) . .
O1I S1I C2I 106.44(13) . .
C1I S1I C2I 96.86(15) . .
C3 O2 H2 109.5 . .
C8 O3 H3 109.5 . .
C1 O1 H1 109.5 . .
C10 O4 H4 109.5 . .
C18 O5 C21 119.0(2) . .
C27 O6 C30 119.2(2) . .
C5 C4 C3 117.7(2) . .
C5 C4 C7 121.4(2) . .
C3 C4 C7 120.7(2) . .
C13 C12 C11 123.7(3) . .
C13 C12 H12 118.1 . .
C11 C12 H12 118.1 . .
C20 C15 C16 116.6(3) . .
C20 C15 C7 122.1(3) . .
C16 C15 C7 121.2(3) . .
O1 C1 C2 120.8(2) . .
O1 C1 C6 117.9(2) . .
C2 C1 C6 121.3(2) . .
C1 C2 C3 120.1(2) . .
C1 C2 H6 120.0 . .
C3 C2 H6 120.0 . .
C12 C13 C8 117.3(2) . .
C12 C13 C7 122.5(2) . .
C8 C13 C7 120.3(2) . .
C27 C28 C29 119.0(3) . .
C27 C28 H28 120.5 . .
C29 C28 H28 120.5 . .
C26 C25 C24 121.5(3) . .
C26 C25 H25 119.2 . .
C24 C25 H25 119.2 . .
C6 C14 C24 112.3(2) 2_566 .
C6 C14 C11 111.3(2) 2_566 .
C24 C14 C11 111.0(2) . .
C6 C14 H14 107.3 2_566 .
C24 C14 H14 107.3 . .
C11 C14 H14 107.3 . .
C18 C17 C16 120.3(3) . .
C18 C17 H17 119.8 . .
C16 C17 H17 119.8 . .
C8 C9 C10 119.9(3) . .
C8 C9 H11 120.1 . .
C10 C9 H11 120.1 . .
S1I C2I H2I1 109.5 . .
S1I C2I H2I2 109.5 . .
H2I1 C2I H2I2 109.5 . .
S1I C2I H2I3 109.5 . .
H2I1 C2I H2I3 109.5 . .
H2I2 C2I H2I3 109.5 . .
O2 C3 C2 122.0(2) . .
O2 C3 C4 117.3(2) . .
C2 C3 C4 120.6(2) . .
C10 C11 C12 117.2(2) . .
C10 C11 C14 120.4(2) . .
C12 C11 C14 122.3(2) . .
C4 C7 C13 112.5(2) . .
C4 C7 C15 108.4(2) . .
C13 C7 C15 114.4(2) . .
C4 C7 H13 107.1 . .
C13 C7 H13 107.1 . .
C15 C7 H13 107.1 . .
O3 C8 C9 121.2(2) . .
O3 C8 C13 117.8(2) . .
C9 C8 C13 121.0(2) . .
C1 C6 C5 116.7(2) . .
C1 C6 C14 122.2(2) . 2_566
C5 C6 C14 121.2(2) . 2_566
O4 C10 C11 117.8(2) . .
O4 C10 C9 121.2(2) . .
C11 C10 C9 121.0(2) . .
C15 C20 C19 122.4(3) . .
C15 C20 H20 118.8 . .
C19 C20 H20 118.8 . .
C15 C16 C17 121.7(3) . .
C15 C16 H16 119.2 . .
C17 C16 H16 119.2 . .
O6 C27 C26 115.4(3) . .
O6 C27 C28 124.5(3) . .
C26 C27 C28 120.1(3) . .
C24 C29 C28 122.1(3) . .
C24 C29 H29 119.0 . .
C28 C29 H29 119.0 . .
C27 C26 C25 120.0(3) . .
C27 C26 H26 120.0 . .
C25 C26 H26 120.0 . .
O5 C18 C19 125.7(3) . .
O5 C18 C17 115.5(3) . .
C19 C18 C17 118.7(3) . .
C18 C19 C20 120.2(3) . .
C18 C19 H19 119.9 . .
C20 C19 H19 119.9 . .
O6 C30 C32 110.2(2) . .
O6 C30 C31 105.0(3) . .
C32 C30 C31 112.9(3) . .
O6 C30 H30 109.5 . .
C32 C30 H30 109.5 . .
C31 C30 H30 109.5 . .
C29 C24 C25 117.2(3) . .
C29 C24 C14 120.9(3) . .
C25 C24 C14 121.8(2) . .
S1I C1I H1I1 109.5 . .
S1I C1I H1I2 109.5 . .
H1I1 C1I H1I2 109.5 . .
S1I C1I H1I3 109.5 . .
H1I1 C1I H1I3 109.5 . .
H1I2 C1I H1I3 109.5 . .
C4 C5 C6 123.7(2) . .
C4 C5 H5 118.2 . .
C6 C5 H5 118.2 . .
C30 C31 H31A 109.5 . .
C30 C31 H31B 109.5 . .
H31A C31 H31B 109.5 . .
C30 C31 H31C 109.5 . .
H31A C31 H31C 109.5 . .
H31B C31 H31C 109.5 . .
C30 C32 H32A 109.5 . .
C30 C32 H32B 109.5 . .
H32A C32 H32B 109.5 . .
C30 C32 H32C 109.5 . .
H32A C32 H32C 109.5 . .
H32B C32 H32C 109.5 . .
C21 C22 H22A 109.5 . .
C21 C22 H22B 109.5 . .
H22A C22 H22B 109.5 . .
C21 C22 H22C 109.5 . .
H22A C22 H22C 109.5 . .
H22B C22 H22C 109.5 . .
O5 C21 C23 109.9(3) . .
O5 C21 C22 106.9(3) . .
C23 C21 C22 111.3(3) . .
O5 C21 H21 109.6 . .
C23 C21 H21 109.6 . .
C22 C21 H21 109.6 . .
C21 C23 H23A 109.5 . .
C21 C23 H23B 109.5 . .
H23A C23 H23B 109.5 . .
C21 C23 H23C 109.5 . .
H23A C23 H23C 109.5 . .
H23B C23 H23C 109.5 . .
O1G S1G C2G 106.70(15) . .
O1G S1G C1G 106.38(15) . .
C2G S1G C1G 98.19(17) . .
S1G C1G H1G1 109.5 . .
S1G C1G H1G2 109.5 . .
H1G1 C1G H1G2 109.5 . .
S1G C1G H1G3 109.5 . .
H1G1 C1G H1G3 109.5 . .
H1G2 C1G H1G3 109.5 . .
S1G C2G H2G1 109.5 . .
S1G C2G H2G2 109.5 . .
H2G1 C2G H2G2 109.5 . .
S1G C2G H2G3 109.5 . .
H2G1 C2G H2G3 109.5 . .
H2G2 C2G H2G3 109.5 . .
O1E S1E C2E 105.84(16) . .
O1E S1E C1E 105.80(15) . .
C2E S1E C1E 97.83(18) . .
S1E C1E H1E1 109.5 . .
S1E C1E H1E2 109.5 . .
H1E1 C1E H1E2 109.5 . .
S1E C1E H1E3 109.5 . .
H1E1 C1E H1E3 109.5 . .
H1E2 C1E H1E3 109.5 . .
S1E C2E H2E1 109.5 . .
S1E C2E H2E2 109.5 . .
H2E1 C2E H2E2 109.5 . .
S1E C2E H2E3 109.5 . .
H2E1 C2E H2E3 109.5 . .
H2E2 C2E H2E3 109.5 . .
S1F C1F H1F1 109.5 . .
S1F C1F H1F2 109.5 . .
H1F1 C1F H1F2 109.5 . .
S1F C1F H1F3 109.5 . .
H1F1 C1F H1F3 109.5 . .
H1F2 C1F H1F3 109.5 . .
S1F C2F H2F1 109.5 . .
S1F C2F H2F2 109.5 . .
H2F1 C2F H2F2 109.5 . .
S1F C2F H2F3 109.5 . .
H2F1 C2F H2F3 109.5 . .
H2F2 C2F H2F3 109.5 . .

loop_
_geom_bond_atom_site_label_1
_geom_bond_atom_site_label_2
_geom_bond_distance
_geom_bond_site_symmetry_2
S1H O1H 1.5135(19) .
S1H C1H 1.780(3) .
S1H C2H 1.786(3) .
C1H H1H1 0.9800 .
C1H H1H2 0.9800 .
C1H H1H3 0.9800 .
C2H H2H1 0.9800 .
C2H H2H2 0.9800 .
C2H H2H3 0.9800 .
S1D O1D 1.5223(19) .
S1D C2D 1.779(3) .
S1D C1D 1.781(3) .
S1B O1B 1.491(2) .
S1B C2B 1.768(3) .
S1B C1B 1.777(3) .
O8 C35 1.377(3) .
O8 H8 0.8400 .
O9 C40 1.378(3) .
O9 H9 0.8400 .
O7 C33 1.370(3) .
O7 H7 0.8400 .
O10 C42 1.368(3) .
O10 H10 0.8400 .
O11 C50 1.372(3) .
O11 C53 1.452(3) .
O12 C59 1.389(3) .
O12 C62 1.460(3) .
C40 C41 1.392(4) .
C40 C45 1.395(3) .
C52 C47 1.386(4) .
C52 C51 1.391(4) .
C52 H52 0.9500 .
C49 C48 1.385(4) .
C49 C50 1.396(4) .
C49 H49 0.9500 .
C41 C42 1.383(3) .
C41 H41 0.9500 .
C37 C38 1.395(3) .
C37 C36 1.401(3) .
C37 H37 0.9500 .
C50 C51 1.383(4) .
C59 C60 1.385(4) .
C59 C58 1.392(4) .
C35 C34 1.393(4) .
C35 C36 1.396(3) .
C43 C44 1.395(4) .
C43 C42 1.395(3) .
C43 C46 1.533(4) .
C45 C44 1.393(3) .
C45 C39 1.528(4) .
C53 C54 1.508(4) .
C53 C55 1.520(4) .
C53 H53 1.0000 .
C36 C39 1.519(3) .
C57 C58 1.388(4) .
C57 C56 1.392(4) .
C57 H57 0.9500 .
C39 C47 1.528(3) .
C39 H39 1.0000 .
C38 C33 1.391(4) .
C38 C46 1.528(3) 2_675
C56 C61 1.392(4) .
C56 C46 1.523(3) .
C46 C38 1.528(3) 2_675
C46 H46 1.0000 .
C34 C33 1.389(3) .
C34 H34 0.9500 .
C61 C60 1.390(4) .
C61 H61 0.9500 .
C2D H2D1 0.9800 .
C2D H2D2 0.9800 .
C2D H2D3 0.9800 .
C48 C47 1.396(4) .
C48 H48 0.9500 .
C60 H60 0.9500 .
C51 H51 0.9500 .
C44 H44 0.9500 .
C62 C64 1.504(4) .
C62 C63 1.510(4) .
C62 H62 1.0000 .
C55 H55A 0.9800 .
C55 H55B 0.9800 .
C55 H55C 0.9800 .
C1D H1D1 0.9800 .
C1D H1D2 0.9800 .
C1D H1D3 0.9800 .
C63 H63A 0.9800 .
C63 H63B 0.9800 .
C63 H63C 0.9800 .
C1B H1B1 0.9800 .
C1B H1B2 0.9800 .
C1B H1B3 0.9800 .
C2B H2B1 0.9800 .
C2B H2B2 0.9800 .
C2B H2B3 0.9800 .
C54 H54A 0.9800 .
C54 H54B 0.9800 .
C54 H54C 0.9800 .
C58 H58 0.9500 .
C64 H64A 0.9800 .
C64 H64B 0.9800 .
C64 H64C 0.9800 .
S1C O1C 1.502(2) .
S1C C2C 1.774(3) .
S1C C1C 1.782(3) .
C1C H1C1 0.9800 .
C1C H1C2 0.9800 .
C1C H1C3 0.9800 .
C2C H2C1 0.9800 .
C2C H2C2 0.9800 .
C2C H2C3 0.9800 .
S1F O1F 1.513(2) .
S1F C1F 1.779(3) .
S1F C2F 1.782(3) .
S1I O1I 1.514(2) .
S1I C1I 1.782(3) .
S1I C2I 1.782(3) .
O2 C3 1.376(3) .
O2 H2 0.8400 .
O3 C8 1.372(3) .
O3 H3 0.8400 .
O1 C1 1.376(3) .
O1 H1 0.8400 .
O4 C10 1.367(3) .
O4 H4 0.8400 .
O5 C18 1.378(3) .
O5 C21 1.426(4) .
O6 C27 1.378(3) .
O6 C30 1.445(3) .
C4 C5 1.390(4) .
C4 C3 1.395(4) .
C4 C7 1.523(4) .
C12 C13 1.395(3) .
C12 C11 1.397(4) .
C12 H12 0.9500 .
C15 C20 1.385(4) .
C15 C16 1.392(4) .
C15 C7 1.529(4) .
C1 C2 1.390(4) .
C1 C6 1.399(4) .
C2 C3 1.394(4) .
C2 H6 0.9500 .
C13 C8 1.396(4) .
C13 C7 1.525(4) .
C28 C27 1.387(4) .
C28 C29 1.399(4) .
C28 H28 0.9500 .
C25 C26 1.389(4) .
C25 C24 1.396(4) .
C25 H25 0.9500 .
C14 C6 1.523(4) 2_566
C14 C24 1.525(4) .
C14 C11 1.529(4) .
C14 H14 1.0000 .
C17 C18 1.383(4) .
C17 C16 1.393(4) .
C17 H17 0.9500 .
C9 C8 1.394(4) .
C9 C10 1.399(4) .
C9 H11 0.9500 .
C2I H2I1 0.9800 .
C2I H2I2 0.9800 .
C2I H2I3 0.9800 .
C11 C10 1.394(4) .
C7 H13 1.0000 .
C6 C5 1.400(4) .
C6 C14 1.523(4) 2_566
C20 C19 1.386(4) .
C20 H20 0.9500 .
C16 H16 0.9500 .
C27 C26 1.380(4) .
C29 C24 1.387(4) .
C29 H29 0.9500 .
C26 H26 0.9500 .
C18 C19 1.383(4) .
C19 H19 0.9500 .
C30 C32 1.513(4) .
C30 C31 1.514(4) .
C30 H30 1.0000 .
C1I H1I1 0.9800 .
C1I H1I2 0.9800 .
C1I H1I3 0.9800 .
C5 H5 0.9500 .
C31 H31A 0.9800 .
C31 H31B 0.9800 .
C31 H31C 0.9800 .
C32 H32A 0.9800 .
C32 H32B 0.9800 .
C32 H32C 0.9800 .
C22 C21 1.513(4) .
C22 H22A 0.9800 .
C22 H22B 0.9800 .
C22 H22C 0.9800 .
C21 C23 1.500(5) .
C21 H21 1.0000 .
C23 H23A 0.9800 .
C23 H23B 0.9800 .
C23 H23C 0.9800 .
S1G O1G 1.495(2) .
S1G C2G 1.775(3) .
S1G C1G 1.782(4) .
C1G H1G1 0.9800 .
C1G H1G2 0.9800 .
C1G H1G3 0.9800 .
C2G H2G1 0.9800 .
C2G H2G2 0.9800 .
C2G H2G3 0.9800 .
S1E O1E 1.504(2) .
S1E C2E 1.767(3) .
S1E C1E 1.779(4) .
C1E H1E1 0.9800 .
C1E H1E2 0.9800 .
C1E H1E3 0.9800 .
C2E H2E1 0.9800 .
C2E H2E2 0.9800 .
C2E H2E3 0.9800 .
C1F H1F1 0.9800 .
C1F H1F2 0.9800 .
C1F H1F3 0.9800 .
C2F H2F1 0.9800 .
C2F H2F2 0.9800 .
C2F H2F3 0.9800 .

loop_
_geom_torsion_atom_site_label_1
_geom_torsion_atom_site_label_2
_geom_torsion_atom_site_label_3
_geom_torsion_atom_site_label_4
_geom_torsion
_geom_torsion_site_symmetry_1
_geom_torsion_site_symmetry_4
O9 C40 C41 C42 177.8(2) . .
C45 C40 C41 C42 -0.8(4) . .
C53 O11 C50 C51 20.2(4) . .
C53 O11 C50 C49 -161.2(2) . .
C48 C49 C50 O11 -179.5(2) . .
C48 C49 C50 C51 -0.8(4) . .
C62 O12 C59 C60 141.5(2) . .
C62 O12 C59 C58 -42.2(3) . .
O9 C40 C45 C44 -179.1(2) . .
C41 C40 C45 C44 -0.5(4) . .
O9 C40 C45 C39 0.0(4) . .
C41 C40 C45 C39 178.7(2) . .
C50 O11 C53 C54 75.4(3) . .
C50 O11 C53 C55 -163.2(2) . .
C40 C41 C42 O10 -177.7(2) . .
C40 C41 C42 C43 1.5(4) . .
C44 C43 C42 O10 178.4(2) . .
C46 C43 C42 O10 3.4(3) . .
C44 C43 C42 C41 -0.8(4) . .
C46 C43 C42 C41 -175.8(2) . .
O8 C35 C36 C37 -179.5(2) . .
C34 C35 C36 C37 -0.4(4) . .
O8 C35 C36 C39 2.0(4) . .
C34 C35 C36 C39 -178.9(2) . .
C38 C37 C36 C35 -0.5(4) . .
C38 C37 C36 C39 177.9(2) . .
C35 C36 C39 C45 74.3(3) . .
C37 C36 C39 C45 -104.1(3) . .
C35 C36 C39 C47 -157.1(2) . .
C37 C36 C39 C47 24.6(4) . .
C44 C45 C39 C36 27.6(3) . .
C40 C45 C39 C36 -151.5(2) . .
C44 C45 C39 C47 -102.9(3) . .
C40 C45 C39 C47 78.0(3) . .
C36 C37 C38 C33 1.4(4) . .
C36 C37 C38 C46 -179.8(2) . 2_675
C58 C57 C56 C61 -0.3(4) . .
C58 C57 C56 C46 176.9(2) . .
C57 C56 C46 C38 103.0(3) . 2_675
C61 C56 C46 C38 -79.9(3) . 2_675
C57 C56 C46 C43 -129.5(3) . .
C61 C56 C46 C43 47.6(3) . .
C44 C43 C46 C56 -91.7(3) . .
C42 C43 C46 C56 83.1(3) . .
C44 C43 C46 C38 37.0(3) . 2_675
C42 C43 C46 C38 -148.1(2) . 2_675
O8 C35 C34 C33 179.4(2) . .
C36 C35 C34 C33 0.4(4) . .
C57 C56 C61 C60 0.2(4) . .
C46 C56 C61 C60 -177.0(2) . .
C50 C49 C48 C47 1.5(4) . .
C51 C52 C47 C48 0.2(4) . .
C51 C52 C47 C39 179.6(2) . .
C49 C48 C47 C52 -1.2(4) . .
C49 C48 C47 C39 179.4(2) . .
C36 C39 C47 C52 108.3(3) . .
C45 C39 C47 C52 -122.3(3) . .
C36 C39 C47 C48 -72.4(3) . .
C45 C39 C47 C48 57.1(3) . .
O12 C59 C60 C61 175.2(2) . .
C58 C59 C60 C61 -1.3(4) . .
C56 C61 C60 C59 0.6(4) . .
O11 C50 C51 C52 178.4(2) . .
C49 C50 C51 C52 -0.1(4) . .
C47 C52 C51 C50 0.4(4) . .
C40 C45 C44 C43 1.2(4) . .
C39 C45 C44 C43 -177.9(2) . .
C42 C43 C44 C45 -0.6(4) . .
C46 C43 C44 C45 174.3(2) . .
C59 O12 C62 C64 -57.6(3) . .
C59 O12 C62 C63 -179.2(2) . .
C35 C34 C33 O7 -178.4(2) . .
C35 C34 C33 C38 0.6(4) . .
C37 C38 C33 O7 177.6(2) . .
C46 C38 C33 O7 -1.3(4) 2_675 .
C37 C38 C33 C34 -1.5(4) . .
C46 C38 C33 C34 179.7(2) 2_675 .
C56 C57 C58 C59 -0.4(4) . .
C60 C59 C58 C57 1.1(4) . .
O12 C59 C58 C57 -175.1(2) . .
O1 C1 C2 C3 -179.2(2) . .
C6 C1 C2 C3 0.8(4) . .
C11 C12 C13 C8 1.0(4) . .
C11 C12 C13 C7 -178.8(2) . .
C1 C2 C3 O2 178.3(2) . .
C1 C2 C3 C4 -1.4(4) . .
C5 C4 C3 O2 -179.4(2) . .
C7 C4 C3 O2 -5.4(4) . .
C5 C4 C3 C2 0.3(4) . .
C7 C4 C3 C2 174.3(2) . .
C13 C12 C11 C10 0.6(4) . .
C13 C12 C11 C14 177.9(2) . .
C6 C14 C11 C10 69.8(3) 2_566 .
C24 C14 C11 C10 -164.4(2) . .
C6 C14 C11 C12 -107.4(3) 2_566 .
C24 C14 C11 C12 18.4(4) . .
C5 C4 C7 C13 -41.0(3) . .
C3 C4 C7 C13 145.2(2) . .
C5 C4 C7 C15 86.5(3) . .
C3 C4 C7 C15 -87.3(3) . .
C12 C13 C7 C4 121.9(3) . .
C8 C13 C7 C4 -57.9(3) . .
C12 C13 C7 C15 -2.4(4) . .
C8 C13 C7 C15 177.8(2) . .
C20 C15 C7 C4 -52.1(3) . .
C16 C15 C7 C4 124.5(3) . .
C20 C15 C7 C13 74.3(3) . .
C16 C15 C7 C13 -109.1(3) . .
C10 C9 C8 O3 -177.0(2) . .
C10 C9 C8 C13 1.7(4) . .
C12 C13 C8 O3 176.6(2) . .
C7 C13 C8 O3 -3.6(4) . .
C12 C13 C8 C9 -2.1(4) . .
C7 C13 C8 C9 177.7(2) . .
O1 C1 C6 C5 -179.2(2) . .
C2 C1 C6 C5 0.8(4) . .
O1 C1 C6 C14 1.1(4) . 2_566
C2 C1 C6 C14 -178.8(2) . 2_566
C12 C11 C10 O4 179.9(2) . .
C14 C11 C10 O4 2.5(4) . .
C12 C11 C10 C9 -1.0(4) . .
C14 C11 C10 C9 -178.4(2) . .
C8 C9 C10 O4 179.0(2) . .
C8 C9 C10 C11 -0.1(4) . .
C16 C15 C20 C19 -0.8(4) . .
C7 C15 C20 C19 176.0(3) . .
C20 C15 C16 C17 0.8(4) . .
C7 C15 C16 C17 -176.1(3) . .
C18 C17 C16 C15 0.4(5) . .
C30 O6 C27 C26 156.2(3) . .
C30 O6 C27 C28 -27.4(4) . .
C29 C28 C27 O6 -173.5(2) . .
C29 C28 C27 C26 2.7(4) . .
C27 C28 C29 C24 -1.2(4) . .
O6 C27 C26 C25 175.0(2) . .
C28 C27 C26 C25 -1.6(4) . .
C24 C25 C26 C27 -1.1(4) . .
C21 O5 C18 C19 9.1(4) . .
C21 O5 C18 C17 -171.8(3) . .
C16 C17 C18 O5 179.2(3) . .
C16 C17 C18 C19 -1.6(4) . .
O5 C18 C19 C20 -179.4(3) . .
C17 C18 C19 C20 1.5(4) . .
C15 C20 C19 C18 -0.3(4) . .
C27 O6 C30 C32 -67.5(3) . .
C27 O6 C30 C31 170.6(2) . .
C28 C29 C24 C25 -1.4(4) . .
C28 C29 C24 C14 -177.5(2) . .
C26 C25 C24 C29 2.6(4) . .
C26 C25 C24 C14 178.6(2) . .
C6 C14 C24 C29 -154.2(2) 2_566 .
C11 C14 C24 C29 80.5(3) . .
C6 C14 C24 C25 29.9(3) 2_566 .
C11 C14 C24 C25 -95.4(3) . .
C3 C4 C5 C6 1.5(4) . .
C7 C4 C5 C6 -172.5(2) . .
C1 C6 C5 C4 -2.0(4) . .
C14 C6 C5 C4 177.7(2) 2_566 .
C18 O5 C21 C23 75.2(4) . .
C18 O5 C21 C22 -163.9(3) . .
